data_2103211
loop_
_publ_author_name
'Marsh, Richard E.'
'Kapon, Moshe'
'Hu, Shengzhi'
'Herbstein, Frank H.'

_publ_section_title
;
 Some 60 new space-group corrections
;
_journal_issue 1
_journal_name_full 'Acta Crystallographica Section B'
_journal_page_first 62
_journal_page_last 77
_journal_paper_doi 10.1107/S0108768101017128
_journal_volume 58
_journal_year 2002
_chemical_formula_sum '  ?  '
_chemical_name_systematic
;
[Ni2(cyclam)2-p-xyl]ClO4.2H2O, (cyclam)2-p-xyl is ???'-bis(1,4,8,11-
tetraazacyclotetradecan-6-yl)-p-xylene)
;
_space_group_IT_number 84
_symmetry_cell_setting tetragonal
_symmetry_space_group_name_Hall '-P 4c'
_symmetry_space_group_name_H-M 'P 42/m'
_cell_angle_alpha 90.00
_cell_angle_beta 90.00
_cell_angle_gamma 90.00
_cell_formula_units_Z 2
_cell_length_a 15.251
_cell_length_b 15.251
_cell_length_c 9.821
_cell_volume 2284.296
_cod_data_source_file bm0047.cif
_cod_data_source_block CSD_CIF_Table_50S
_cod_depositor_comments
;
The following automatic conversions were performed:
'_symmetry_cell_setting' value 'Tetragonal' changed to 'tetragonal'
according to '/home/saulius/struct/CIF-dictionaries/cif_core.dic'
dictionary named 'cif_core.dic' version 2.4.1 from 2010-06-29.

Automatic conversion script
Id: cif_fix_enum 1527 2010-12-29 10:47:43Z saulius 

The following automatic conversions were performed:

'_symmetry_cell_setting' value 'Tetragonal' changed to 'tetragonal'
according to /home/saulius/struct/CIF-dictionaries/cif_core.dic
dictionary named 'cif_core.dic' version 2.4.1 from 2010-06-29.

Automatic conversion script
Id: cif_fix_values 1715 2011-07-08 13:25:40Z adriana 
;
_cod_original_sg_symbol_H-M 'P42/m   '
_cod_database_code 2103211

loop_
_symmetry_equiv_pos_as_xyz
'x, y, z'
'-x, -y, z'
'-y, x, z+1/2'
'y, -x, z+1/2'
'-x, -y, -z'
'x, y, -z'
'y, -x, -z-1/2'
'-y, x, -z-1/2'

loop_
_atom_site_label
_atom_site_fract_x
_atom_site_fract_y
_atom_site_fract_z
Ni1 .73901 .18757 .0
N1 .7435 .1010 -.1438
N2 .7352 .2750 -.1422
C1 .7153 .1442 -.272
C2 .7570 .2332 -.274
C3 .7876 .3571 -.126
C4 .7644 .4068 .0
C8 .6966 .0151 .126
C9 .7252 -.0325 .0
C11 .8083 .4978 .0
C12 .9075 .4985 .0
C13 .9542 .4994 .120

loop_
_atom_type_symbol
C
Ni
N
